data_4071657
loop_
_publ_author_name
'Gruber, Stefan'
'Zaitsev, Alexey B.'
'W\"orle, Michael'
'Pregosin, Paul S.'
'Veiros, Luis F.'

_publ_section_title
;
 Facile Ruthenium(IV)-Catalyzed Single and Double Allylation of Indole
 Compounds using Alcohols as Substrates: Aspects of Ruthenium(IV) Allyl
 Chemistry
;
_journal_issue 15
_journal_name_full Organometallics
_journal_page_first 3796
_journal_paper_doi 10.1021/om800295z
_journal_volume 27
_journal_year 2008
_chemical_absolute_configuration unk
_chemical_formula_moiety 'C17 H25 O2 Ru, F6 P'
_chemical_formula_sum 'C17 H25 F6 O2 P Ru'
_chemical_formula_weight 507.41
_chemical_name_systematic
;
 ?
;
_space_group_IT_number 4
_symmetry_cell_setting monoclinic
_symmetry_space_group_name_Hall 'P 2yb'
_symmetry_space_group_name_H-M 'P 1 21 1'
_atom_sites_solution_hydrogens geom
_atom_sites_solution_primary direct
_atom_sites_solution_secondary difmap
_audit_creation_date 2008-03-26T14:41:34-00:00
_audit_creation_method 'WinGX routine CIF_UPDATE'
_cell_angle_alpha 90
_cell_angle_beta 95.8600(10)
_cell_angle_gamma 90
_cell_formula_units_Z 2
_cell_length_a 9.0768(7)
_cell_length_b 8.3752(6)
_cell_length_c 13.2634(9)
_cell_measurement_reflns_used 913
_cell_measurement_temperature 233(2)
_cell_measurement_theta_max 25.41
_cell_measurement_theta_min 3.09
_cell_volume 1003.01(13)
_computing_structure_refinement 'SHELXL-97 (Sheldrick, 1997)'
_diffrn_ambient_temperature 233(2)
_diffrn_measured_fraction_theta_full 0.471
_diffrn_measured_fraction_theta_max 0.471
_diffrn_measurement_device_type 'SMART PLATFORM, CCD Detector'
_diffrn_measurement_method '\w scans'
_diffrn_radiation_monochromator graphite
_diffrn_radiation_type MoK\a
_diffrn_radiation_wavelength 0.71073
_diffrn_reflns_av_R_equivalents 0.0247
_diffrn_reflns_av_unetI/netI 0.0456
_diffrn_reflns_limit_h_max 13
_diffrn_reflns_limit_h_min -13
_diffrn_reflns_limit_k_max 13
_diffrn_reflns_limit_k_min -12
_diffrn_reflns_limit_l_max 20
_diffrn_reflns_limit_l_min -20
_diffrn_reflns_number 7597
_diffrn_reflns_theta_full 33.57
_diffrn_reflns_theta_max 33.57
_diffrn_reflns_theta_min 1.54
_exptl_absorpt_coefficient_mu 0.924
_exptl_absorpt_correction_T_max 0.9552
_exptl_absorpt_correction_T_min 0.7088
_exptl_absorpt_correction_type empirical
_exptl_absorpt_process_details 'SADABS, Bruker V2.05'
_exptl_crystal_colour orange
_exptl_crystal_density_diffrn 1.68
_exptl_crystal_density_method 'not measured'
_exptl_crystal_description plate
_exptl_crystal_F_000 512
_exptl_crystal_size_max 0.4
_exptl_crystal_size_mid 0.34
_exptl_crystal_size_min 0.05
_refine_diff_density_max 0.304
_refine_diff_density_min -0.317
_refine_diff_density_rms 0.062
_refine_ls_abs_structure_details 'Flack H D (1983), Acta Cryst. A39, 876-881'
_refine_ls_abs_structure_Flack -0.06(4)
_refine_ls_extinction_method none
_refine_ls_goodness_of_fit_ref 1.018
_refine_ls_hydrogen_treatment constr
_refine_ls_matrix_type full
_refine_ls_number_parameters 250
_refine_ls_number_reflns 3582
_refine_ls_number_restraints 1
_refine_ls_restrained_S_all 1.018
_refine_ls_R_factor_all 0.0558
_refine_ls_R_factor_gt 0.035
_refine_ls_shift/su_max 0.041
_refine_ls_shift/su_mean 0.002
_refine_ls_structure_factor_coef Fsqd
_refine_ls_weighting_details 'calc w=1/[\s^2^(Fo^2^)+(0.0349P)^2^+0.0744P] where P=(Fo^2^+2Fc^2^)/3'
_refine_ls_weighting_scheme calc
_refine_ls_wR_factor_gt 0.069
_refine_ls_wR_factor_ref 0.0744
_reflns_number_gt 2817
_reflns_number_total 3582
_reflns_threshold_expression >2sigma(I)
_cod_data_source_file om800295z-file002.cif
_cod_data_source_block pre11i10
_cod_original_sg_symbol_H-M P2(1)
_cod_database_code 4071657

loop_
_symmetry_equiv_pos_as_xyz
'x, y, z'
'-x, y+1/2, -z'

loop_
_atom_site_label
_atom_site_type_symbol
_atom_site_fract_x
_atom_site_fract_y
_atom_site_fract_z
_atom_site_U_iso_or_equiv
_atom_site_adp_type
_atom_site_occupancy
_atom_site_symmetry_multiplicity
_atom_site_calc_flag
_atom_site_refinement_flags
Ru1 Ru 0.20540(4) 0.24845(5) 0.23797(3) 0.02878(9) Uani 1 1 d .
P1 P 0.73697(18) 0.7718(3) 0.28266(14) 0.0423(5) Uani 1 1 d .
F1 F 0.7097(6) 0.6023(5) 0.2312(4) 0.0850(14) Uani 1 1 d .
F2 F 0.8819(7) 0.7861(12) 0.2303(5) 0.169(4) Uani 1 1 d .
F3 F 0.6549(12) 0.8485(8) 0.1882(5) 0.166(4) Uani 1 1 d .
F4 F 0.8286(12) 0.6912(12) 0.3736(7) 0.156(4) Uani 1 1 d .
F5 F 0.7651(8) 0.9386(6) 0.3375(4) 0.093(2) Uani 1 1 d .
F6 F 0.5876(7) 0.7605(14) 0.3311(6) 0.157(3) Uani 1 1 d .
O1 O 0.4028(3) 0.2524(9) 0.1615(2) 0.0432(6) Uani 1 1 d .
O2 O 0.2216(4) 0.0886(5) 0.1138(3) 0.0476(8) Uani 1 1 d .
C1 C 0.1511(9) 0.0303(9) 0.3180(6) 0.050(2) Uani 1 1 d .
H1A H 0.086 0.0995 0.3474 0.075 Uiso 1 1 calc R
H1B H 0.1138 -0.0596 0.2813 0.075 Uiso 1 1 calc R
C2 C 0.3045(8) 0.0611(8) 0.3290(5) 0.0411(13) Uani 1 1 d .
H2A H 0.3732 -0.0051 0.3008 0.062 Uiso 1 1 calc R
C3 C 0.3462(7) 0.1979(11) 0.3850(5) 0.0380(14) Uani 1 1 d .
H3A H 0.2771 0.251 0.4213 0.057 Uiso 1 1 calc R
C4 C 0.5016(5) 0.2596(12) 0.3871(3) 0.0487(11) Uani 1 1 d .
H4A H 0.563 0.2238 0.3389 0.073 Uiso 1 1 calc R
C5 C 0.5530(6) 0.3657(8) 0.4576(4) 0.0605(15) Uani 1 1 d .
H5A H 0.4916 0.4016 0.5059 0.091 Uiso 1 1 calc R
H5B H 0.6504 0.4042 0.4588 0.091 Uiso 1 1 calc R
C10 C 0.0650(6) 0.4137(6) 0.1409(4) 0.0415(10) Uani 1 1 d .
C11 C 0.0500(9) 0.4035(8) 0.0280(5) 0.0618(17) Uani 1 1 d .
H11A H 0.0107 0.2996 0.007 0.093 Uiso 1 1 calc R
H11B H 0.1463 0.4179 0.0037 0.093 Uiso 1 1 calc R
H11C H -0.0169 0.4862 0 0.093 Uiso 1 1 calc R
C20 C 0.1682(5) 0.5078(6) 0.2016(4) 0.0390(9) Uani 1 1 d .
C21 C 0.2817(7) 0.6186(7) 0.1632(5) 0.0615(15) Uani 1 1 d .
H21A H 0.2455 0.657 0.0962 0.092 Uiso 1 1 calc R
H21B H 0.3739 0.5614 0.1597 0.092 Uiso 1 1 calc R
H21C H 0.2984 0.7086 0.209 0.092 Uiso 1 1 calc R
C30 C 0.1462(8) 0.4818(8) 0.3052(6) 0.0398(15) Uani 1 1 d .
C31 C 0.2225(7) 0.5729(7) 0.3927(4) 0.0569(14) Uani 1 1 d .
H31A H 0.3261 0.5867 0.3827 0.085 Uiso 1 1 calc R
H31B H 0.2146 0.5142 0.4549 0.085 Uiso 1 1 calc R
H31C H 0.1761 0.6767 0.397 0.085 Uiso 1 1 calc R
C40 C 0.0279(6) 0.3755(6) 0.3096(4) 0.0410(11) Uani 1 1 d .
C41 C -0.0423(8) 0.3292(8) 0.4026(5) 0.0646(16) Uani 1 1 d .
H41A H -0.0986 0.2316 0.3896 0.097 Uiso 1 1 calc R
H41B H -0.1079 0.4138 0.4203 0.097 Uiso 1 1 calc R
H41C H 0.0341 0.312 0.4582 0.097 Uiso 1 1 calc R
C50 C -0.0236(5) 0.3287(5) 0.2068(4) 0.0385(10) Uani 1 1 d .
C51 C -0.1560(6) 0.2286(10) 0.1722(5) 0.0592(16) Uani 1 1 d .
H51A H -0.1476 0.1905 0.104 0.089 Uiso 1 1 calc R
H51B H -0.2451 0.2924 0.1728 0.089 Uiso 1 1 calc R
H51C H -0.1609 0.1383 0.2175 0.089 Uiso 1 1 calc R
C60 C 0.3503(6) 0.1441(6) 0.1005(3) 0.0442(11) Uani 1 1 d .
C61 C 0.4383(9) 0.0835(10) 0.0199(5) 0.0686(18) Uani 1 1 d .
H61A H 0.4054 0.1354 -0.0439 0.103 Uiso 1 1 calc R
H61B H 0.4245 -0.0309 0.0128 0.103 Uiso 1 1 calc R
H61C H 0.5423 0.1066 0.0381 0.103 Uiso 1 1 calc R

loop_
_atom_site_aniso_label
_atom_site_aniso_U_11
_atom_site_aniso_U_22
_atom_site_aniso_U_33
_atom_site_aniso_U_23
_atom_site_aniso_U_13
_atom_site_aniso_U_12
Ru1 0.02745(14) 0.02909(15) 0.02956(18) 0.0003(3) 0.00182(11) 0.0014(3)
P1 0.0465(8) 0.0337(13) 0.0463(7) -0.0040(7) 0.0023(6) -0.0025(6)
F1 0.114(4) 0.053(2) 0.086(3) -0.025(2) 0.001(3) -0.007(2)
F2 0.113(4) 0.193(10) 0.220(7) -0.104(8) 0.102(5) -0.093(6)
F3 0.263(11) 0.098(5) 0.113(5) 0.003(4) -0.098(6) 0.028(5)
F4 0.232(10) 0.102(7) 0.116(6) -0.005(5) -0.069(5) 0.056(6)
F5 0.150(6) 0.046(3) 0.083(3) -0.020(2) 0.019(4) -0.023(3)
F6 0.116(4) 0.154(5) 0.219(7) -0.081(8) 0.100(5) -0.069(7)
O1 0.0378(13) 0.0509(16) 0.0424(14) 0.003(3) 0.0120(11) 0.007(3)
O2 0.050(2) 0.0464(19) 0.0446(18) -0.0121(16) -0.0050(16) 0.0049(16)
C1 0.049(4) 0.037(3) 0.063(4) 0.014(3) 0.002(4) 0.001(3)
C2 0.045(3) 0.037(3) 0.040(3) 0.006(2) -0.005(2) 0.012(2)
C3 0.037(2) 0.048(4) 0.026(2) 0.005(2) -0.0072(18) 0.016(2)
C4 0.0343(18) 0.066(3) 0.044(2) -0.011(4) -0.0044(15) 0.005(4)
C5 0.043(3) 0.080(4) 0.056(3) -0.017(3) -0.005(2) -0.005(3)
C10 0.043(2) 0.039(2) 0.040(2) 0.007(2) -0.005(2) 0.006(2)
C11 0.082(4) 0.065(4) 0.036(3) 0.023(3) -0.008(3) 0.011(3)
C20 0.038(2) 0.031(2) 0.048(2) 0.0048(19) 0.0031(19) 0.0038(17)
C21 0.064(3) 0.042(3) 0.081(4) 0.012(3) 0.019(3) -0.013(3)
C30 0.035(3) 0.035(3) 0.049(3) -0.008(3) 0.003(3) 0.010(3)
C31 0.066(3) 0.044(3) 0.057(3) -0.017(2) -0.010(3) 0.007(2)
C40 0.043(3) 0.033(2) 0.049(3) 0.001(2) 0.011(2) 0.0049(19)
C41 0.067(4) 0.063(4) 0.070(4) 0.004(3) 0.038(3) 0.010(3)
C50 0.027(2) 0.038(2) 0.049(3) 0.0011(19) -0.0033(18) 0.0022(17)
C51 0.039(2) 0.050(4) 0.086(3) 0.007(4) -0.006(2) -0.007(3)
C60 0.048(3) 0.052(3) 0.033(2) -0.004(2) 0.0025(19) 0.014(2)
C61 0.077(4) 0.084(5) 0.047(3) -0.003(4) 0.015(3) 0.023(4)

loop_
_atom_type_symbol
_atom_type_description
_atom_type_scat_dispersion_real
_atom_type_scat_dispersion_imag
_atom_type_scat_source
C C 0.0033 0.0016 'International Tables Vol C Tables 4.2.6.8 and 6.1.1.4'
H H 0 0 'International Tables Vol C Tables 4.2.6.8 and 6.1.1.4'
F F 0.0171 0.0103 'International Tables Vol C Tables 4.2.6.8 and 6.1.1.4'
P P 0.1023 0.0942 'International Tables Vol C Tables 4.2.6.8 and 6.1.1.4'
Ru Ru -1.2594 0.8363 'International Tables Vol C Tables 4.2.6.8 and 6.1.1.4'
O O 0.0106 0.006 'International Tables Vol C Tables 4.2.6.8 and 6.1.1.4'

loop_
_geom_angle_atom_site_label_1
_geom_angle_atom_site_label_2
_geom_angle_atom_site_label_3
_geom_angle
C2 Ru1 O2 85.2(2)
C2 Ru1 O1 87.4(3)
O2 Ru1 O1 61.29(19)
C2 Ru1 C50 132.4(2)
O2 Ru1 C50 100.71(16)
O1 Ru1 C50 136.90(17)
C2 Ru1 C1 38.0(3)
O2 Ru1 C1 83.6(3)
O1 Ru1 C1 118.7(3)
C50 Ru1 C1 95.2(2)
C2 Ru1 C10 169.1(2)
O2 Ru1 C10 91.39(16)
O1 Ru1 C10 100.09(19)
C50 Ru1 C10 38.18(19)
C1 Ru1 C10 131.3(2)
C2 Ru1 C40 113.2(2)
O2 Ru1 C40 137.59(17)
O1 Ru1 C40 150.5(2)
C50 Ru1 C40 38.38(19)
C1 Ru1 C40 89.0(3)
C10 Ru1 C40 63.14(19)
C2 Ru1 C30 121.6(3)
O2 Ru1 C30 153.1(2)
O1 Ru1 C30 114.9(3)
C50 Ru1 C30 62.8(2)
C1 Ru1 C30 117.4(2)
C10 Ru1 C30 62.4(2)
C40 Ru1 C30 36.6(2)
C2 Ru1 C20 152.1(2)
O2 Ru1 C20 117.45(16)
O1 Ru1 C20 89.9(2)
C50 Ru1 C20 62.73(17)
C1 Ru1 C20 150.9(3)
C10 Ru1 C20 37.00(18)
C40 Ru1 C20 61.88(19)
C30 Ru1 C20 37.1(2)
C2 Ru1 C3 37.0(3)
O2 Ru1 C3 118.0(2)
O1 Ru1 C3 89.14(18)
C50 Ru1 C3 131.6(2)
C1 Ru1 C3 64.0(3)
C10 Ru1 C3 149.7(3)
C40 Ru1 C3 95.2(2)
C30 Ru1 C3 87.6(3)
C20 Ru1 C3 115.2(3)
C2 Ru1 C60 86.2(2)
O2 Ru1 C60 30.78(16)
O1 Ru1 C60 30.51(19)
C50 Ru1 C60 121.91(17)
C1 Ru1 C60 102.8(3)
C10 Ru1 C60 96.25(17)
C40 Ru1 C60 158.87(17)
C30 Ru1 C60 139.3(2)
C20 Ru1 C60 105.04(18)
C3 Ru1 C60 105.6(2)
F3 P1 F4 176.1(6)
F3 P1 F2 88.0(6)
F4 P1 F2 88.3(6)
F3 P1 F6 89.5(6)
F4 P1 F6 94.2(6)
F2 P1 F6 177.5(6)
F3 P1 F5 92.8(4)
F4 P1 F5 88.8(5)
F2 P1 F5 91.9(4)
F6 P1 F5 88.3(4)
F3 P1 F1 88.9(4)
F4 P1 F1 89.6(4)
F2 P1 F1 88.8(4)
F6 P1 F1 91.1(4)
F5 P1 F1 178.2(3)
C60 O1 Ru1 90.7(3)
C60 O2 Ru1 90.8(3)
C2 C1 Ru1 68.2(4)
C2 C1 H1A 120
Ru1 C1 H1A 82.4
C2 C1 H1B 120
Ru1 C1 H1B 120.2
H1A C1 H1B 120
C3 C2 C1 114.6(7)
C3 C2 Ru1 76.8(4)
C1 C2 Ru1 73.7(4)
C3 C2 H2A 122.7
C1 C2 H2A 122.7
Ru1 C2 H2A 118
C2 C3 C4 119.7(6)
C2 C3 Ru1 66.2(4)
C4 C3 Ru1 113.5(4)
C2 C3 H3A 120.1
C4 C3 H3A 120.1
Ru1 C3 H3A 90.3
C5 C4 C3 120.1(5)
C5 C4 H4A 119.9
C3 C4 H4A 119.9
C4 C5 H5A 120
C4 C5 H5B 120
H5A C5 H5B 120
C20 C10 C50 108.1(4)
C20 C10 C11 126.2(5)
C50 C10 C11 125.7(5)
C20 C10 Ru1 73.0(3)
C50 C10 Ru1 70.1(3)
C11 C10 Ru1 122.6(4)
C10 C11 H11A 109.5
C10 C11 H11B 109.5
H11A C11 H11B 109.5
C10 C11 H11C 109.5
H11A C11 H11C 109.5
H11B C11 H11C 109.5
C10 C20 C30 108.3(5)
C10 C20 C21 125.8(5)
C30 C20 C21 125.9(5)
C10 C20 Ru1 70.0(3)
C30 C20 Ru1 71.2(3)
C21 C20 Ru1 125.0(4)
C20 C21 H21A 109.5
C20 C21 H21B 109.5
H21A C21 H21B 109.5
C20 C21 H21C 109.5
H21A C21 H21C 109.5
H21B C21 H21C 109.5
C40 C30 C20 108.7(5)
C40 C30 C31 126.0(7)
C20 C30 C31 124.7(6)
C40 C30 Ru1 71.2(3)
C20 C30 Ru1 71.7(3)
C31 C30 Ru1 130.0(5)
C30 C31 H31A 109.5
C30 C31 H31B 109.5
H31A C31 H31B 109.5
C30 C31 H31C 109.5
H31A C31 H31C 109.5
H31B C31 H31C 109.5
C30 C40 C50 107.9(5)
C30 C40 C41 126.3(6)
C50 C40 C41 125.6(5)
C30 C40 Ru1 72.2(4)
C50 C40 Ru1 69.3(3)
C41 C40 Ru1 128.1(4)
C40 C41 H41A 109.5
C40 C41 H41B 109.5
H41A C41 H41B 109.5
C40 C41 H41C 109.5
H41A C41 H41C 109.5
H41B C41 H41C 109.5
C10 C50 C40 107.0(4)
C10 C50 C51 124.9(5)
C40 C50 C51 127.7(5)
C10 C50 Ru1 71.7(3)
C40 C50 Ru1 72.3(3)
C51 C50 Ru1 127.2(4)
C50 C51 H51A 109.5
C50 C51 H51B 109.5
H51A C51 H51B 109.5
C50 C51 H51C 109.5
H51A C51 H51C 109.5
H51B C51 H51C 109.5
O1 C60 O2 117.2(4)
O1 C60 C61 120.3(5)
O2 C60 C61 122.5(5)
O1 C60 Ru1 58.8(2)
O2 C60 Ru1 58.4(2)
C61 C60 Ru1 179.1(5)
C60 C61 H61A 109.5
C60 C61 H61B 109.5
H61A C61 H61B 109.5
C60 C61 H61C 109.5
H61A C61 H61C 109.5
H61B C61 H61C 109.5

loop_
_geom_bond_atom_site_label_1
_geom_bond_atom_site_label_2
_geom_bond_distance
Ru1 C2 2.123(6)
Ru1 O2 2.139(4)
Ru1 O1 2.147(3)
Ru1 C50 2.183(4)
Ru1 C1 2.195(8)
Ru1 C10 2.205(5)
Ru1 C40 2.223(5)
Ru1 C30 2.236(7)
Ru1 C20 2.243(5)
Ru1 C3 2.260(7)
Ru1 C60 2.511(5)
P1 F3 1.532(6)
P1 F4 1.549(8)
P1 F2 1.554(5)
P1 F6 1.561(5)
P1 F5 1.583(6)
P1 F1 1.584(4)
O1 C60 1.275(7)
O2 C60 1.285(7)
C1 C2 1.409(12)
C1 H1A 0.94
C1 H1B 0.94
C2 C3 1.397(12)
C2 H2A 0.94
C3 C4 1.500(9)
C3 H3A 0.94
C4 C5 1.338(9)
C4 H4A 0.94
C5 H5A 0.94
C5 H5B 0.94
C10 C20 1.412(7)
C10 C50 1.435(7)
C10 C11 1.492(8)
C11 H11A 0.97
C11 H11B 0.97
C11 H11C 0.97
C20 C30 1.425(9)
C20 C21 1.513(7)
C21 H21A 0.97
C21 H21B 0.97
C21 H21C 0.97
C30 C40 1.401(9)
C30 C31 1.498(9)
C31 H31A 0.97
C31 H31B 0.97
C31 H31C 0.97
C40 C50 1.449(7)
C40 C41 1.497(7)
C41 H41A 0.97
C41 H41B 0.97
C41 H41C 0.97
C50 C51 1.498(7)
C51 H51A 0.97
C51 H51B 0.97
C51 H51C 0.97
C60 C61 1.488(8)
C61 H61A 0.97
C61 H61B 0.97
C61 H61C 0.97
